data_4077697
loop_
_publ_author_name
'Castro, Jaume'
'Moyano, Albert'
'Peric\`as, Miquel A.'
'Riera, Antoni'
'Maestro, Miguel Angel'
'Mah\'ia, Jos\'e'

_publ_section_title
;
 Tris(pyrrolyl)phosphine-Substituted Acetylene&#x2212;Dicobaltcarbonyl
 Complexes:&#x00A0; Syntheses, Structural Characterization, and Reactivity
 Studies
;
_journal_issue 9
_journal_name_full Organometallics
_journal_page_first 1704
_journal_paper_doi 10.1021/om990914y
_journal_volume 19
_journal_year 2000
_chemical_formula_moiety 'C20 H14 Co2 N3 O5 P'
_chemical_formula_sum 'C20 H14 Co2 N3 O5 P'
_chemical_formula_weight 525.17
_chemical_name_systematic
; 
 ? 
;
_space_group_IT_number 14
_symmetry_cell_setting monoclinic
_symmetry_space_group_name_Hall '-P 2yn'
_symmetry_space_group_name_H-M 'P 1 21/n 1'
_atom_sites_solution_hydrogens geom
_atom_sites_solution_primary direct
_atom_sites_solution_secondary difmap
_audit_creation_method SHELXL-97
_cell_angle_alpha 90.00
_cell_angle_beta 103.4960(10)
_cell_angle_gamma 90.00
_cell_formula_units_Z 4
_cell_length_a 10.92600(10)
_cell_length_b 18.3592(2)
_cell_length_c 11.139
_cell_measurement_reflns_used 103
_cell_measurement_temperature 298(2)
_cell_measurement_theta_max 27
_cell_measurement_theta_min 3
_cell_volume 2172.70(3)
_computing_cell_refinement 'Bruker SMART'
_computing_data_collection 'Bruker SMART'
_computing_data_reduction 'Bruker SAINT'
_computing_molecular_graphics 'Bruker SHELXTL'
_computing_publication_material 'Bruker SHELXTL'
_computing_structure_refinement 'SHELXL-97 (Sheldrick, 1997)'
_computing_structure_solution 'SHELXS-97 (Sheldrick, 1990)'
_diffrn_ambient_temperature 298(2)
_diffrn_measured_fraction_theta_full 0.994
_diffrn_measured_fraction_theta_max 0.994
_diffrn_measurement_device_type 'CCD area detector'
_diffrn_measurement_method 'omega scans'
_diffrn_radiation_monochromator graphite
_diffrn_radiation_source 'fine-focus sealed tube'
_diffrn_radiation_type MoK\a
_diffrn_radiation_wavelength 0.71073
_diffrn_reflns_av_R_equivalents 0.0336
_diffrn_reflns_av_sigmaI/netI 0.0461
_diffrn_reflns_limit_h_max 12
_diffrn_reflns_limit_h_min -14
_diffrn_reflns_limit_k_max 22
_diffrn_reflns_limit_k_min -24
_diffrn_reflns_limit_l_max 14
_diffrn_reflns_limit_l_min -14
_diffrn_reflns_number 11943
_diffrn_reflns_theta_full 28.27
_diffrn_reflns_theta_max 28.27
_diffrn_reflns_theta_min 2.18
_diffrn_standards_decay_% -0.48
_exptl_absorpt_coefficient_mu 1.637
_exptl_absorpt_correction_T_max 1.000
_exptl_absorpt_correction_T_min 0.643
_exptl_absorpt_correction_type empirical
_exptl_absorpt_process_details Sadabs
_exptl_crystal_colour Brown-red
_exptl_crystal_density_diffrn 1.606
_exptl_crystal_density_method 'not measured'
_exptl_crystal_description Irregular
_exptl_crystal_F_000 1056
_exptl_crystal_size_max 0.30
_exptl_crystal_size_mid 0.15
_exptl_crystal_size_min 0.10
_refine_diff_density_max 0.332
_refine_diff_density_min -0.314
_refine_diff_density_rms 0.059
_refine_ls_extinction_method none
_refine_ls_goodness_of_fit_ref 1.054
_refine_ls_hydrogen_treatment mixed
_refine_ls_matrix_type full
_refine_ls_number_parameters 280
_refine_ls_number_reflns 5352
_refine_ls_number_restraints 0
_refine_ls_restrained_S_all 1.054
_refine_ls_R_factor_all 0.0672
_refine_ls_R_factor_gt 0.0394
_refine_ls_shift/su_max 0.000
_refine_ls_shift/su_mean 0.000
_refine_ls_structure_factor_coef Fsqd
_refine_ls_weighting_details 'calc w=1/[\s^2^(Fo^2^)+(0.0290P)^2^+0.6765P] where P=(Fo^2^+2Fc^2^)/3'
_refine_ls_weighting_scheme calc
_refine_ls_wR_factor_gt 0.0768
_refine_ls_wR_factor_ref 0.0877
_reflns_number_gt 3853
_reflns_number_total 5352
_reflns_threshold_expression >2sigma(I)
_cod_data_source_file om990914y.cif
_cod_data_source_block jcf119
_cod_depositor_comments
;
The following automatic conversions were performed:

'_symmetry_cell_setting' value 'Monoclinic' changed to 'monoclinic'
according to /home/saulius/struct/CIF-dictionaries/cif_core.dic
dictionary named 'cif_core.dic' version 2.4.2 from 2011-04-26.

Automatic conversion script
Id: cif_fix_values 1715 2011-07-08 13:25:40Z adriana 
;
_cod_original_cell_volume 2172.66(3)
_cod_original_sg_symbol_H-M P2(1)/n
_cod_database_code 4077697

loop_
_symmetry_equiv_pos_as_xyz
'x, y, z'
'-x+1/2, y+1/2, -z+1/2'
'-x, -y, -z'
'x-1/2, -y-1/2, z-1/2'

loop_
_atom_site_label
_atom_site_type_symbol
_atom_site_fract_x
_atom_site_fract_y
_atom_site_fract_z
_atom_site_U_iso_or_equiv
_atom_site_adp_type
_atom_site_occupancy
_atom_site_symmetry_multiplicity
_atom_site_calc_flag
_atom_site_refinement_flags
Co1 Co 0.20658(3) 0.053322(19) 0.79119(3) 0.03719(10) Uani 1 1 d .
Co2 Co 0.17642(4) -0.07455(2) 0.71852(3) 0.04344(11) Uani 1 1 d .
P1 P 0.26149(6) 0.11607(4) 0.95522(6) 0.03787(16) Uani 1 1 d .
O1 O -0.0993(3) -0.07396(16) 0.6245(3) 0.0968(9) Uani 1 1 d .
O2 O 0.2111(2) -0.22932(12) 0.7767(2) 0.0694(6) Uani 1 1 d .
O3 O 0.2948(3) -0.06513(15) 0.5073(2) 0.0868(8) Uani 1 1 d .
O4 O -0.0577(2) 0.09695(14) 0.7164(3) 0.0895(8) Uani 1 1 d .
O5 O 0.3388(2) 0.11555(14) 0.6132(2) 0.0788(7) Uani 1 1 d .
N1 N 0.3054(2) 0.06580(12) 1.08726(19) 0.0433(5) Uani 1 1 d .
N2 N 0.1548(2) 0.17410(13) 0.9940(2) 0.0472(5) Uani 1 1 d .
N3 N 0.3866(2) 0.17352(12) 0.97002(19) 0.0418(5) Uani 1 1 d .
C1 C 0.3144(3) -0.03098(14) 0.8416(2) 0.0416(6) Uani 1 1 d .
H1A H 0.4048 -0.0398 0.8720 0.050 Uiso 1 1 calc R
C2 C 0.2125(3) -0.03626(14) 0.8865(2) 0.0405(6) Uani 1 1 d .
C3 C 0.0066(3) -0.07407(17) 0.6602(3) 0.0615(8) Uani 1 1 d .
C4 C 0.1974(3) -0.16971(17) 0.7530(3) 0.0501(7) Uani 1 1 d .
C5 C 0.2448(3) -0.06887(17) 0.5844(3) 0.0557(8) Uani 1 1 d .
C6 C 0.0455(3) 0.08048(16) 0.7458(3) 0.0527(7) Uani 1 1 d .
C7 C 0.2863(3) 0.09376(16) 0.6816(3) 0.0514(7) Uani 1 1 d .
C8 C 0.1785(3) -0.04759(16) 1.0078(2) 0.0487(7) Uani 1 1 d .
H8A H 0.0921 -0.0325 1.0013 0.058 Uiso 1 1 calc R
H8B H 0.1850 -0.0989 1.0290 0.058 Uiso 1 1 calc R
C9 C 0.2638(3) -0.00482(15) 1.1064(2) 0.0440(6) Uani 1 1 d .
C10 C 0.3179(3) -0.02295(19) 1.2256(3) 0.0566(8) Uani 1 1 d .
H10A H 0.3073 -0.0669 1.2634 0.068 Uiso 1 1 calc R
C11 C 0.3929(3) 0.0359(2) 1.2822(3) 0.0625(9) Uani 1 1 d .
H11A H 0.4393 0.0375 1.3635 0.075 Uiso 1 1 calc R
C12 C 0.3854(3) 0.08925(18) 1.1980(3) 0.0532(7) Uani 1 1 d .
H12A H 0.4262 0.1340 1.2110 0.064 Uiso 1 1 calc R
C13 C 0.1311(3) 0.18680(19) 1.1093(3) 0.0641(9) Uani 1 1 d .
H13A H 0.1653 0.1610 1.1811 0.077 Uiso 1 1 calc R
C14 C 0.0501(4) 0.2430(2) 1.0992(4) 0.0813(11) Uani 1 1 d .
H14A H 0.0185 0.2624 1.1629 0.098 Uiso 1 1 calc R
C15 C 0.0212(3) 0.2674(2) 0.9753(4) 0.0738(10) Uani 1 1 d .
H15A H -0.0322 0.3057 0.9429 0.089 Uiso 1 1 calc R
C16 C 0.0857(3) 0.22472(17) 0.9133(3) 0.0608(8) Uani 1 1 d .
H16A H 0.0842 0.2286 0.8297 0.073 Uiso 1 1 calc R
C17 C 0.4069(3) 0.24074(16) 1.0287(3) 0.0535(7) Uani 1 1 d .
H17A H 0.3508 0.2649 1.0662 0.064 Uiso 1 1 calc R
C18 C 0.5212(3) 0.26497(18) 1.0222(3) 0.0618(8) Uani 1 1 d .
H18A H 0.5576 0.3088 1.0540 0.074 Uiso 1 1 calc R
C19 C 0.5765(3) 0.2127(2) 0.9591(3) 0.0623(9) Uani 1 1 d .
H19A H 0.6558 0.2157 0.9421 0.075 Uiso 1 1 calc R
C20 C 0.4936(3) 0.15705(17) 0.9276(3) 0.0492(7) Uani 1 1 d .
H20A H 0.5060 0.1151 0.8851 0.059 Uiso 1 1 calc R

loop_
_atom_site_aniso_label
_atom_site_aniso_U_11
_atom_site_aniso_U_22
_atom_site_aniso_U_33
_atom_site_aniso_U_23
_atom_site_aniso_U_13
_atom_site_aniso_U_12
Co1 0.0425(2) 0.03496(19) 0.03318(18) 0.00304(14) 0.00688(14) -0.00004(15)
Co2 0.0528(2) 0.0377(2) 0.0383(2) -0.00118(15) 0.00756(16) -0.00070(16)
P1 0.0422(4) 0.0366(4) 0.0351(3) 0.0016(3) 0.0096(3) 0.0038(3)
O1 0.0603(17) 0.094(2) 0.120(2) -0.0185(17) -0.0109(16) 0.0029(14)
O2 0.0875(17) 0.0418(13) 0.0699(15) 0.0024(11) 0.0005(12) 0.0018(12)
O3 0.109(2) 0.108(2) 0.0505(14) 0.0019(13) 0.0328(14) -0.0023(17)
O4 0.0493(15) 0.0764(18) 0.130(2) 0.0078(16) -0.0046(14) 0.0062(13)
O5 0.1035(19) 0.0806(18) 0.0612(14) 0.0046(13) 0.0372(14) -0.0297(15)
N1 0.0513(13) 0.0459(13) 0.0322(11) 0.0039(9) 0.0088(10) 0.0038(10)
N2 0.0508(14) 0.0474(14) 0.0462(13) -0.0015(10) 0.0171(11) 0.0085(11)
N3 0.0472(13) 0.0401(12) 0.0376(11) -0.0026(9) 0.0088(10) -0.0010(10)
C1 0.0477(15) 0.0406(14) 0.0351(13) 0.0014(11) 0.0069(11) 0.0046(12)
C2 0.0509(16) 0.0334(13) 0.0370(13) 0.0012(10) 0.0100(12) 0.0014(12)
C3 0.065(2) 0.0495(19) 0.063(2) -0.0065(15) 0.0004(17) -0.0009(16)
C4 0.0548(18) 0.0476(18) 0.0441(15) -0.0054(13) 0.0042(13) -0.0019(14)
C5 0.071(2) 0.0515(18) 0.0405(16) -0.0019(13) 0.0051(15) -0.0021(15)
C6 0.0513(18) 0.0408(16) 0.0604(19) 0.0061(13) 0.0018(14) -0.0032(14)
C7 0.0640(19) 0.0462(17) 0.0420(15) -0.0006(13) 0.0084(14) -0.0078(14)
C8 0.0613(18) 0.0417(15) 0.0467(16) 0.0085(12) 0.0199(14) -0.0005(13)
C9 0.0519(16) 0.0484(16) 0.0352(13) 0.0054(12) 0.0174(12) 0.0080(13)
C10 0.069(2) 0.063(2) 0.0405(16) 0.0148(14) 0.0186(15) 0.0055(16)
C11 0.063(2) 0.089(3) 0.0346(15) 0.0101(16) 0.0103(14) 0.0064(18)
C12 0.0537(18) 0.067(2) 0.0370(15) -0.0033(14) 0.0061(13) -0.0031(15)
C13 0.074(2) 0.071(2) 0.0562(19) 0.0008(16) 0.0332(17) 0.0108(18)
C14 0.090(3) 0.083(3) 0.086(3) -0.008(2) 0.051(2) 0.026(2)
C15 0.074(2) 0.058(2) 0.094(3) 0.0045(19) 0.030(2) 0.0264(18)
C16 0.064(2) 0.0555(19) 0.064(2) 0.0077(15) 0.0166(16) 0.0190(16)
C17 0.069(2) 0.0434(16) 0.0455(16) -0.0046(13) 0.0080(14) -0.0036(15)
C18 0.069(2) 0.053(2) 0.0552(19) -0.0017(15) -0.0019(16) -0.0160(17)
C19 0.0430(17) 0.081(2) 0.0577(19) 0.0088(17) 0.0011(14) -0.0100(16)
C20 0.0440(16) 0.0574(18) 0.0449(15) -0.0007(13) 0.0081(12) 0.0038(13)

loop_
_atom_type_symbol
_atom_type_description
_atom_type_scat_dispersion_real
_atom_type_scat_dispersion_imag
_atom_type_scat_source
C C 0.0033 0.0016 'International Tables Vol C Tables 4.2.6.8 and 6.1.1.4'
H H 0.0000 0.0000 'International Tables Vol C Tables 4.2.6.8 and 6.1.1.4'
N N 0.0061 0.0033 'International Tables Vol C Tables 4.2.6.8 and 6.1.1.4'
O O 0.0106 0.0060 'International Tables Vol C Tables 4.2.6.8 and 6.1.1.4'
P P 0.1023 0.0942 'International Tables Vol C Tables 4.2.6.8 and 6.1.1.4'
Co Co 0.3494 0.9721 'International Tables Vol C Tables 4.2.6.8 and 6.1.1.4'

loop_
_geom_angle_atom_site_label_1
_geom_angle_atom_site_label_2
_geom_angle_atom_site_label_3
_geom_angle
C6 Co1 C7 106.95(14)
C6 Co1 C1 142.56(12)
C7 Co1 C1 99.56(12)
C6 Co1 C2 107.16(12)
C7 Co1 C2 138.63(13)
C1 Co1 C2 39.78(11)
C6 Co1 P1 98.85(10)
C7 Co1 P1 105.85(9)
C1 Co1 P1 98.78(8)
C2 Co1 P1 91.28(8)
C6 Co1 Co2 97.17(9)
C7 Co1 Co2 102.45(9)
C1 Co1 Co2 50.73(8)
C2 Co1 Co2 50.54(8)
P1 Co1 Co2 141.56(3)
C4 Co2 C3 98.63(14)
C4 Co2 C5 100.09(13)
C3 Co2 C5 106.64(15)
C4 Co2 C2 99.13(12)
C3 Co2 C2 107.60(13)
C5 Co2 C2 137.36(13)
C4 Co2 C1 102.09(12)
C3 Co2 C1 143.53(13)
C5 Co2 C1 98.90(12)
C2 Co2 C1 39.67(11)
C4 Co2 Co1 148.47(9)
C3 Co2 Co1 99.14(10)
C5 Co2 Co1 99.48(10)
C2 Co2 Co1 50.51(8)
C1 Co2 Co1 50.38(8)
N3 P1 N2 99.71(11)
N3 P1 N1 101.14(11)
N2 P1 N1 101.01(11)
N3 P1 Co1 118.56(8)
N2 P1 Co1 118.90(9)
N1 P1 Co1 114.45(8)
C12 N1 C9 107.9(2)
C12 N1 P1 125.7(2)
C9 N1 P1 126.37(19)
C16 N2 C13 107.2(2)
C16 N2 P1 123.7(2)
C13 N2 P1 128.6(2)
C17 N3 C20 107.3(2)
C17 N3 P1 129.2(2)
C20 N3 P1 123.41(19)
C2 C1 Co1 70.24(16)
C2 C1 Co2 69.93(17)
Co1 C1 Co2 78.89(10)
C1 C2 C8 139.3(3)
C1 C2 Co1 69.97(16)
C8 C2 Co1 128.64(19)
C1 C2 Co2 70.40(16)
C8 C2 Co2 141.1(2)
Co1 C2 Co2 78.95(9)
O1 C3 Co2 179.6(4)
O2 C4 Co2 178.8(3)
O3 C5 Co2 175.2(3)
O4 C6 Co1 179.2(3)
O5 C7 Co1 176.5(3)
C9 C8 C2 110.4(2)
C10 C9 N1 106.9(3)
C10 C9 C8 130.2(3)
N1 C9 C8 122.9(2)
C9 C10 C11 108.9(3)
C12 C11 C10 108.1(3)
C11 C12 N1 108.3(3)
C14 C13 N2 108.2(3)
C13 C14 C15 108.5(3)
C16 C15 C14 106.9(3)
C15 C16 N2 109.2(3)
C18 C17 N3 108.5(3)
C17 C18 C19 108.3(3)
C20 C19 C18 107.7(3)
C19 C20 N3 108.2(3)

loop_
_geom_bond_atom_site_label_1
_geom_bond_atom_site_label_2
_geom_bond_distance
Co1 C6 1.785(3)
Co1 C7 1.816(3)
Co1 C1 1.947(3)
Co1 C2 1.950(3)
Co1 P1 2.1245(7)
Co1 Co2 2.4800(5)
Co2 C4 1.792(3)
Co2 C3 1.817(4)
Co2 C5 1.822(3)
Co2 C2 1.951(3)
Co2 C1 1.957(3)
P1 N3 1.704(2)
P1 N2 1.707(2)
P1 N1 1.708(2)
O1 C3 1.133(4)
O2 C4 1.128(3)
O3 C5 1.122(4)
O4 C6 1.139(4)
O5 C7 1.128(3)
N1 C12 1.402(3)
N1 C9 1.407(3)
N2 C16 1.387(4)
N2 C13 1.388(4)
N3 C17 1.390(3)
N3 C20 1.392(3)
C1 C2 1.326(4)
C2 C8 1.498(4)
C8 C9 1.488(4)
C9 C10 1.362(4)
C10 C11 1.412(5)
C11 C12 1.346(4)
C13 C14 1.346(5)
C14 C15 1.415(5)
C15 C16 1.348(4)
C17 C18 1.344(4)
C18 C19 1.407(5)
C19 C20 1.356(4)

loop_
_geom_torsion_atom_site_label_1
_geom_torsion_atom_site_label_2
_geom_torsion_atom_site_label_3
_geom_torsion_atom_site_label_4
_geom_torsion
C6 Co1 Co2 C4 -124.6(2)
C7 Co1 Co2 C4 126.2(2)
C1 Co1 Co2 C4 34.0(2)
C2 Co1 Co2 C4 -18.3(2)
P1 Co1 Co2 C4 -10.53(19)
C6 Co1 Co2 C3 -1.03(15)
C7 Co1 Co2 C3 -110.22(15)
C1 Co1 Co2 C3 157.54(15)
C2 Co1 Co2 C3 105.32(15)
P1 Co1 Co2 C3 113.04(12)
C6 Co1 Co2 C5 107.68(14)
C7 Co1 Co2 C5 -1.51(14)
C1 Co1 Co2 C5 -93.75(14)
C2 Co1 Co2 C5 -145.97(15)
P1 Co1 Co2 C5 -138.24(11)
C6 Co1 Co2 C2 -106.35(14)
C7 Co1 Co2 C2 144.46(15)
C1 Co1 Co2 C2 52.22(14)
P1 Co1 Co2 C2 7.73(11)
C6 Co1 Co2 C1 -158.57(14)
C7 Co1 Co2 C1 92.24(14)
C2 Co1 Co2 C1 -52.22(14)
P1 Co1 Co2 C1 -44.49(10)
C6 Co1 P1 N3 -124.91(13)
C7 Co1 P1 N3 -14.37(14)
C1 Co1 P1 N3 88.25(12)
C2 Co1 P1 N3 127.50(12)
Co2 Co1 P1 N3 121.54(9)
C6 Co1 P1 N2 -3.58(14)
C7 Co1 P1 N2 106.96(14)
C1 Co1 P1 N2 -150.42(13)
C2 Co1 P1 N2 -111.17(12)
Co2 Co1 P1 N2 -117.13(10)
C6 Co1 P1 N1 115.80(13)
C7 Co1 P1 N1 -133.66(13)
C1 Co1 P1 N1 -31.04(12)
C2 Co1 P1 N1 8.22(12)
Co2 Co1 P1 N1 2.26(10)
N3 P1 N1 C12 27.1(2)
N2 P1 N1 C12 -75.2(2)
Co1 P1 N1 C12 155.8(2)
N3 P1 N1 C9 -156.1(2)
N2 P1 N1 C9 101.6(2)
Co1 P1 N1 C9 -27.4(2)
N3 P1 N2 C16 80.0(3)
N1 P1 N2 C16 -176.5(2)
Co1 P1 N2 C16 -50.5(3)
N3 P1 N2 C13 -91.5(3)
N1 P1 N2 C13 12.0(3)
Co1 P1 N2 C13 138.1(2)
N2 P1 N3 C17 15.6(3)
N1 P1 N3 C17 -87.8(2)
Co1 P1 N3 C17 146.2(2)
N2 P1 N3 C20 -168.1(2)
N1 P1 N3 C20 88.5(2)
Co1 P1 N3 C20 -37.5(2)
C6 Co1 C1 C2 -35.9(3)
C7 Co1 C1 C2 -170.80(17)
P1 Co1 C1 C2 81.36(16)
Co2 Co1 C1 C2 -72.48(16)
C6 Co1 C1 Co2 36.6(2)
C7 Co1 C1 Co2 -98.32(11)
C2 Co1 C1 Co2 72.48(16)
P1 Co1 C1 Co2 153.84(6)
C4 Co2 C1 C2 -89.77(18)
C3 Co2 C1 C2 33.4(3)
C5 Co2 C1 C2 167.82(17)
Co1 Co2 C1 C2 72.84(15)
C4 Co2 C1 Co1 -162.61(11)
C3 Co2 C1 Co1 -39.4(2)
C5 Co2 C1 Co1 94.98(12)
C2 Co2 C1 Co1 -72.84(15)
Co1 C1 C2 C8 -126.5(4)
Co2 C1 C2 C8 148.4(4)
Co2 C1 C2 Co1 -85.02(8)
Co1 C1 C2 Co2 85.02(8)
C6 Co1 C2 C1 158.11(18)
C7 Co1 C2 C1 13.8(3)
P1 Co1 C2 C1 -102.22(15)
Co2 Co1 C2 C1 72.98(15)
C6 Co1 C2 C8 -64.0(3)
C7 Co1 C2 C8 151.6(2)
C1 Co1 C2 C8 137.8(3)
P1 Co1 C2 C8 35.6(2)
Co2 Co1 C2 C8 -149.2(3)
C6 Co1 C2 Co2 85.13(13)
C7 Co1 C2 Co2 -59.2(2)
C1 Co1 C2 Co2 -72.98(15)
P1 Co1 C2 Co2 -175.20(7)
C4 Co2 C2 C1 97.96(18)
C3 Co2 C2 C1 -159.90(18)
C5 Co2 C2 C1 -17.9(3)
Co1 Co2 C2 C1 -72.49(15)
C4 Co2 C2 C8 -49.1(3)
C3 Co2 C2 C8 53.0(3)
C5 Co2 C2 C8 -165.0(3)
C1 Co2 C2 C8 -147.1(4)
Co1 Co2 C2 C8 140.4(4)
C4 Co2 C2 Co1 170.45(11)
C3 Co2 C2 Co1 -87.40(13)
C5 Co2 C2 Co1 54.6(2)
C1 Co2 C2 Co1 72.49(15)
C4 Co2 C3 O1 57(48)
C5 Co2 C3 O1 160(100)
C2 Co2 C3 O1 -45(48)
C1 Co2 C3 O1 -67(48)
Co1 Co2 C3 O1 -97(48)
C3 Co2 C4 O2 -110(14)
C5 Co2 C4 O2 141(14)
C2 Co2 C4 O2 0(14)
C1 Co2 C4 O2 40(14)
Co1 Co2 C4 O2 14(14)
C4 Co2 C5 O3 -82(4)
C3 Co2 C5 O3 176(100)
C2 Co2 C5 O3 34(4)
C1 Co2 C5 O3 22(4)
Co1 Co2 C5 O3 73(4)
C7 Co1 C6 O4 107(22)
C1 Co1 C6 O4 -26(22)
C2 Co1 C6 O4 -50(22)
P1 Co1 C6 O4 -144(22)
Co2 Co1 C6 O4 1(22)
C6 Co1 C7 O5 -136(5)
C1 Co1 C7 O5 18(5)
C2 Co1 C7 O5 9(5)
P1 Co1 C7 O5 120(5)
Co2 Co1 C7 O5 -34(5)
C1 C2 C8 C9 41.2(5)
Co1 C2 C8 C9 -63.7(3)
Co2 C2 C8 C9 169.5(2)
C12 N1 C9 C10 -0.2(3)
P1 N1 C9 C10 -177.5(2)
C12 N1 C9 C8 -179.1(3)
P1 N1 C9 C8 3.7(4)
C2 C8 C9 C10 -139.6(3)
C2 C8 C9 N1 39.0(4)
N1 C9 C10 C11 0.4(3)
C8 C9 C10 C11 179.2(3)
C9 C10 C11 C12 -0.5(4)
C10 C11 C12 N1 0.4(4)
C9 N1 C12 C11 -0.2(3)
P1 N1 C12 C11 177.1(2)
C16 N2 C13 C14 0.2(4)
P1 N2 C13 C14 172.8(3)
N2 C13 C14 C15 -0.3(4)
C13 C14 C15 C16 0.3(5)
C14 C15 C16 N2 -0.1(4)
C13 N2 C16 C15 -0.1(4)
P1 N2 C16 C15 -173.1(2)
C20 N3 C17 C18 0.3(3)
P1 N3 C17 C18 177.1(2)
N3 C17 C18 C19 -0.3(4)
C17 C18 C19 C20 0.2(4)
C18 C19 C20 N3 0.0(3)
C17 N3 C20 C19 -0.2(3)
P1 N3 C20 C19 -177.2(2)
